data_2011993
loop_
_publ_author_name
'Bats, Jan W.'
'Grundl, Marc A.'
'Hashmi, A. Stephen K.'

_publ_section_title
;
 Pseudosymmetry and phase transition in dimethyl
 2,3-bis(tricyclo[3.3.1.1^3,7^]dec-2-ylidene)butanedioate
;
_journal_issue 5
_journal_name_full 'Acta Crystallographica Section C'
_journal_page_first 653
_journal_page_last 656
_journal_paper_doi 10.1107/S0108270101003845
_journal_volume 57
_journal_year 2001
_chemical_formula_moiety 'C26 H34 O4'
_chemical_formula_sum 'C26 H34 O4'
_chemical_formula_weight 410.53
_chemical_name_systematic
;
dimethyl 2,3-bis(tricyclo[3.3.1.1^3,7^]dec-2-ylidene)butanedioate
;
_space_group_IT_number 14
_symmetry_cell_setting monoclinic
_symmetry_space_group_name_Hall '-P 2ybc'
_symmetry_space_group_name_H-M 'P 1 21/c 1'
_audit_creation_method SHELXL97
_cell_angle_alpha 90
_cell_angle_beta 91.086(12)
_cell_angle_gamma 90
_cell_formula_units_Z 8
_cell_length_a 13.5686(9)
_cell_length_b 16.0982(18)
_cell_length_c 19.615(3)
_cell_measurement_reflns_used 318
_cell_measurement_temperature 204(2)
_cell_measurement_theta_max 23
_cell_measurement_theta_min 3
_cell_volume 4283.7(9)
_computing_cell_refinement SMART
_computing_data_collection 'SMART (Siemens, 1995)'
_computing_data_reduction 'SAINT (Siemens, 1995)'
_computing_molecular_graphics 'XP in SHELXTL (Sheldrick, 1996)'
_computing_publication_material SHELXL97
_computing_structure_refinement 'SHELXL97 (Sheldrick, 1997)'
_computing_structure_solution 'SHELXS97 (Sheldrick, 1997)'
_diffrn_ambient_temperature 204(2)
_diffrn_measured_fraction_theta_full .994
_diffrn_measured_fraction_theta_max .958
_diffrn_measurement_device_type 'Siemens SMART'
_diffrn_measurement_method \w
_diffrn_radiation_monochromator graphite
_diffrn_radiation_source 'normal-focus sealed tube'
_diffrn_radiation_type MoK\a
_diffrn_radiation_wavelength .71073
_diffrn_reflns_av_R_equivalents .052
_diffrn_reflns_av_sigmaI/netI .033
_diffrn_reflns_limit_h_max 18
_diffrn_reflns_limit_h_min -18
_diffrn_reflns_limit_k_max 22
_diffrn_reflns_limit_k_min -20
_diffrn_reflns_limit_l_max 26
_diffrn_reflns_limit_l_min -27
_diffrn_reflns_number 74545
_diffrn_reflns_theta_full 29.00
_diffrn_reflns_theta_max 30.03
_diffrn_reflns_theta_min 1.96
_diffrn_standards_decay_% .0
_diffrn_standards_interval_time 600
_diffrn_standards_number 708
_exptl_absorpt_coefficient_mu .084
_exptl_absorpt_correction_T_max .971
_exptl_absorpt_correction_T_min .959
_exptl_absorpt_correction_type numerical
_exptl_absorpt_process_details 'using six faces (SHELXTL; Sheldrick, 1996)'
_exptl_crystal_colour colourless
_exptl_crystal_density_diffrn 1.273
_exptl_crystal_density_method 'not measured'
_exptl_crystal_description block
_exptl_crystal_F_000 1776
_exptl_crystal_size_max .52
_exptl_crystal_size_mid .44
_exptl_crystal_size_min .40
_refine_diff_density_max .55
_refine_diff_density_min -.26
_refine_ls_extinction_method none
_refine_ls_goodness_of_fit_ref 1.138
_refine_ls_hydrogen_treatment constr
_refine_ls_matrix_type full
_refine_ls_number_parameters 545
_refine_ls_number_reflns 12064
_refine_ls_number_restraints 0
_refine_ls_restrained_S_all 1.138
_refine_ls_R_factor_all .101
_refine_ls_R_factor_gt .059
_refine_ls_shift/su_max <0.001
_refine_ls_shift/su_mean .000
_refine_ls_structure_factor_coef Fsqd
_refine_ls_weighting_details 'calc w = 1/[\s^2^(Fo^2^)+(0.06P)^2^+1.3P] where P=(Fo^2^+2Fc^2^)/3'
_refine_ls_weighting_scheme calc
_refine_ls_wR_factor_ref .159
_reflns_number_gt 7584
_reflns_number_total 12064
_reflns_threshold_expression I>2\s(I)
_cod_data_source_file sk1459.cif
_cod_data_source_block I_at_204K
_cod_original_cell_volume 4283.7(8)
_cod_original_sg_symbol_H-M 'P 21/c'
_cod_database_code 2011993
_cod_database_fobs_code 2011993

loop_
_symmetry_equiv_pos_as_xyz
'x, y, z'
'-x, y+1/2, -z+1/2'
'-x, -y, -z'
'x, -y-1/2, z-1/2'

loop_
_atom_site_label
_atom_site_fract_x
_atom_site_fract_y
_atom_site_fract_z
_atom_site_U_iso_or_equiv
_atom_site_adp_type
_atom_site_calc_flag
_atom_site_refinement_flags
_atom_site_occupancy
_atom_site_disorder_assembly
_atom_site_disorder_group
_atom_site_type_symbol
O1A .11766(8) .32697(7) .20005(6) .0353(3) Uani d . 1 . . O
O2A .00422(11) .35012(8) .11792(6) .0503(4) Uani d . 1 . . O
O3A -.16717(9) .30829(7) .34144(6) .0385(3) Uani d . 1 . . O
O4A -.09235(11) .39162(8) .26816(7) .0497(3) Uani d . 1 . . O
C1A .17574(13) .39164(11) .16971(10) .0423(4) Uani d . 1 . . C
H1A .1412 .4442 .1731 .063 Uiso calc R 1 . . H
H1B .1862 .3787 .1221 .063 Uiso calc R 1 . . H
H1C .2389 .3955 .1935 .063 Uiso calc R 1 . . H
C2A .03093(12) .31222(9) .16789(7) .0295(3) Uani d . 1 . . C
C3A -.02451(11) .24356(9) .20137(7) .0252(3) Uani d . 1 . . C
C4A -.03588(10) .25217(9) .27729(7) .0239(3) Uani d . 1 . . C
C5A -.09899(11) .32500(9) .29515(7) .0262(3) Uani d . 1 . . C
C6A -.22840(14) .37758(12) .36077(10) .0447(4) Uani d . 1 . . C
H6A -.2751 .3595 .3945 .067 Uiso calc R 1 . . H
H6B -.2639 .3984 .3209 .067 Uiso calc R 1 . . H
H6C -.1873 .4214 .3799 .067 Uiso calc R 1 . . H
C7A -.06165(10) .18150(9) .16327(7) .0237(3) Uani d . 1 . . C
C8A -.04528(12) .17123(10) .08750(7) .0300(3) Uani d . 1 . . C
H8A -.0011 .2156 .0710 .036 Uiso calc R 1 . . H
C9A -.14541(13) .17603(11) .04979(8) .0370(4) Uani d . 1 . . C
H9A -.1757 .2303 .0578 .044 Uiso calc R 1 . . H
H9B -.1361 .1697 .0006 .044 Uiso calc R 1 . . H
C10A -.21279(12) .10720(12) .07553(8) .0367(4) Uani d . 1 . . C
H10A -.2775 .1105 .0515 .044 Uiso calc R 1 . . H
C11A -.16613(12) .02247(11) .06230(8) .0367(4) Uani d . 1 . . C
H11A -.1567 .0150 .0133 .044 Uiso calc R 1 . . H
H11B -.2099 -.0217 .0781 .044 Uiso calc R 1 . . H
C12A -.06656(12) .01682(10) .10012(8) .0339(4) Uani d . 1 . . C
H12A -.0361 -.0379 .0914 .041 Uiso calc R 1 . . H
C13A -.08096(13) .02798(10) .17673(8) .0338(4) Uani d . 1 . . C
H13A -.0173 .0233 .2008 .041 Uiso calc R 1 . . H
H13B -.1244 -.0157 .1936 .041 Uiso calc R 1 . . H
C14A -.12652(11) .11352(9) .19059(7) .0267(3) Uani d . 1 . . C
H14A -.1356 .1211 .2402 .032 Uiso calc R 1 . . H
C15A -.22721(11) .11853(12) .15252(8) .0374(4) Uani d . 1 . . C
H15B -.2711 .0751 .1694 .045 Uiso calc R 1 . . H
H15A -.2578 .1725 .1611 .045 Uiso calc R 1 . . H
C16A .00119(11) .08584(11) .07518(8) .0353(4) Uani d . 1 . . C
H16B .0128 .0786 .0264 .042 Uiso calc R 1 . . H
H16A .0649 .0825 .0994 .042 Uiso calc R 1 . . H
C17A .01352(10) .20704(9) .32415(7) .0232(3) Uani d . 1 . . C
C18A .01119(11) .22184(10) .40057(7) .0269(3) Uani d . 1 . . C
H18A -.0335 .2686 .4107 .032 Uiso calc R 1 . . H
C19A .11628(11) .24193(11) .42617(8) .0352(4) Uani d . 1 . . C
H19B .1397 .2926 .4040 .042 Uiso calc R 1 . . H
H19A .1161 .2516 .4755 .042 Uiso calc R 1 . . H
C20A .18509(12) .17006(13) .41024(9) .0458(5) Uani d . 1 . . C
H20A .2525 .1834 .4271 .055 Uiso calc R 1 . . H
C21A .14869(17) .09130(14) .44539(9) .0583(6) Uani d . 1 . . C
H21A .1483 .0998 .4948 .070 Uiso calc R 1 . . H
H21B .1932 .0450 .4357 .070 Uiso calc R 1 . . H
C22A .04454(17) .07051(12) .41939(9) .0493(5) Uani d . 1 . . C
H22A .0212 .0194 .4420 .059 Uiso calc R 1 . . H
C23A .04500(15) .05718(10) .34203(8) .0392(4) Uani d . 1 . . C
H23A -.0217 .0438 .3255 .047 Uiso calc R 1 . . H
H23B .0883 .0105 .3311 .047 Uiso calc R 1 . . H
C24A .08155(11) .13625(9) .30667(7) .0254(3) Uani d . 1 . . C
H24A .0818 .1279 .2567 .031 Uiso calc R 1 . . H
C25A .18635(11) .15628(12) .33306(9) .0395(4) Uani d . 1 . . C
H25A .2307 .1102 .3225 .047 Uiso calc R 1 . . H
H25B .2107 .2063 .3105 .047 Uiso calc R 1 . . H
C26A -.02460(13) .14250(12) .43566(8) .0417(4) Uani d . 1 . . C
H26A -.0260 .1512 .4851 .050 Uiso calc R 1 . . H
H26B -.0916 .1292 .4197 .050 Uiso calc R 1 . . H
O1B .61759(8) -.08007(7) .19966(6) .0337(3) Uani d . 1 . . O
O2B .50399(10) -.10200(7) .11747(6) .0410(3) Uani d . 1 . . O
O3B .33427(8) -.05163(7) .34085(6) .0374(3) Uani d . 1 . . O
O4B .40637(10) -.13749(7) .26816(7) .0480(3) Uani d . 1 . . O
C1B .67351(13) -.14743(11) .17138(10) .0408(4) Uani d . 1 . . C
H1F .7389 -.1484 .1923 .061 Uiso calc R 1 . . H
H1E .6790 -.1396 .1226 .061 Uiso calc R 1 . . H
H1D .6404 -.1996 .1802 .061 Uiso calc R 1 . . H
C2B .53165(11) -.06364(9) .16697(7) .0256(3) Uani d . 1 . . C
C3B .47839(10) .00723(9) .19927(7) .0226(3) Uani d . 1 . . C
C4B .46664(10) .00078(8) .27526(7) .0217(3) Uani d . 1 . . C
C5B .40128(11) -.07043(9) .29441(7) .0242(3) Uani d . 1 . . C
C6B .27133(13) -.11954(12) .36100(10) .0447(4) Uani d . 1 . . C
H6F .3116 -.1650 .3782 .067 Uiso calc R 1 . . H
H6E .2326 -.1383 .3219 .067 Uiso calc R 1 . . H
H6D .2276 -.1009 .3964 .067 Uiso calc R 1 . . H
C7B .44248(10) .06886(9) .16001(7) .0229(3) Uani d . 1 . . C
C8B .45929(11) .07664(10) .08411(7) .0279(3) Uani d . 1 . . C
H8B .5035 .0318 .0687 .033 Uiso calc R 1 . . H
C9B .35881(12) .07026(11) .04677(8) .0351(4) Uani d . 1 . . C
H9D .3679 .0751 -.0025 .042 Uiso calc R 1 . . H
H9C .3289 .0161 .0560 .042 Uiso calc R 1 . . H
C10B .29112(12) .13951(12) .07111(8) .0377(4) Uani d . 1 . . C
H10B .2263 .1351 .0474 .045 Uiso calc R 1 . . H
C11B .33775(13) .22378(11) .05515(9) .0406(4) Uani d . 1 . . C
H11D .3470 .2289 .0059 .049 Uiso calc R 1 . . H
H11C .2939 .2686 .0696 .049 Uiso calc R 1 . . H
C12B .43727(13) .23142(10) .09255(8) .0367(4) Uani d . 1 . . C
H12B .4673 .2859 .0822 .044 Uiso calc R 1 . . H
C13B .42374(13) .22326(10) .16958(8) .0347(4) Uani d . 1 . . C
H13D .3805 .2677 .1856 .042 Uiso calc R 1 . . H
H13C .4877 .2288 .1932 .042 Uiso calc R 1 . . H
C14B .37830(11) .13824(9) .18606(7) .0273(3) Uani d . 1 . . C
H14B .3697 .1326 .2358 .033 Uiso calc R 1 . . H
C15B .27743(12) .13135(12) .14835(8) .0365(4) Uani d . 1 . . C
H15D .2471 .0776 .1586 .044 Uiso calc R 1 . . H
H15C .2334 .1753 .1642 .044 Uiso calc R 1 . . H
C16B .50524(12) .16176(11) .06939(8) .0346(4) Uani d . 1 . . C
H16D .5690 .1663 .0934 .042 Uiso calc R 1 . . H
H16C .5166 .1671 .0204 .042 Uiso calc R 1 . . H
C17B .51725(10) .04645(8) .32128(7) .0206(3) Uani d . 1 . . C
C18B .51367(10) .03471(9) .39800(7) .0235(3) Uani d . 1 . . C
H18B .4666 -.0100 .4092 .028 Uiso calc R 1 . . H
C19B .61757(11) .01214(10) .42467(8) .0322(3) Uani d . 1 . . C
H19D .6165 .0044 .4742 .039 Uiso calc R 1 . . H
H19C .6389 -.0401 .4040 .039 Uiso calc R 1 . . H
C20B .68972(12) .08123(12) .40718(9) .0398(4) Uani d . 1 . . C
H20B .7564 .0665 .4246 .048 Uiso calc R 1 . . H
C21B .65676(15) .16250(12) .43970(9) .0480(5) Uani d . 1 . . C
H21D .7035 .2068 .4289 .058 Uiso calc R 1 . . H
H21C .6556 .1562 .4894 .058 Uiso calc R 1 . . H
C22B .55388(15) .18573(10) .41267(8) .0407(4) Uani d . 1 . . C
H22B .5328 .2385 .4338 .049 Uiso calc R 1 . . H
C23B .55586(13) .19608(9) .33524(8) .0333(4) Uani d . 1 . . C
H23D .6017 .2406 .3234 .040 Uiso calc R 1 . . H
H23C .4901 .2113 .3180 .040 Uiso calc R 1 . . H
C24B .58861(10) .11432(9) .30222(7) .0235(3) Uani d . 1 . . C
H24B .5897 .1206 .2520 .028 Uiso calc R 1 . . H
C25B .69212(11) .09216(11) .32969(8) .0359(4) Uani d . 1 . . C
H25D .7146 .0406 .3084 .043 Uiso calc R 1 . . H
H25C .7385 .1364 .3182 .043 Uiso calc R 1 . . H
C26B .48127(13) .11699(10) .43064(8) .0353(4) Uani d . 1 . . C
H26D .4151 .1318 .4139 .042 Uiso calc R 1 . . H
H26C .4790 .1106 .4803 .042 Uiso calc R 1 . . H

loop_
_atom_site_aniso_label
_atom_site_aniso_U_11
_atom_site_aniso_U_22
_atom_site_aniso_U_33
_atom_site_aniso_U_12
_atom_site_aniso_U_13
_atom_site_aniso_U_23
O1A .0344(6) .0326(6) .0390(6) -.0063(5) .0030(5) .0073(5)
O2A .0749(9) .0434(7) .0320(6) -.0203(7) -.0115(6) .0140(6)
O3A .0389(6) .0344(6) .0428(7) .0092(5) .0124(5) .0006(5)
O4A .0652(9) .0316(7) .0526(8) .0082(6) .0139(7) .0086(6)
C1A .0392(9) .0347(9) .0532(11) -.0100(7) .0093(8) .0055(8)
C2A .0413(9) .0263(7) .0209(7) -.0058(6) .0030(6) -.0028(6)
C3A .0307(7) .0262(7) .0187(7) -.0026(6) .0023(6) .0006(5)
C4A .0282(7) .0242(7) .0192(7) -.0037(6) .0021(5) -.0028(5)
C5A .0310(7) .0252(7) .0223(7) -.0009(6) -.0040(6) -.0033(6)
C6A .0442(10) .0461(10) .0439(10) .0189(8) .0030(8) -.0074(8)
C7A .0264(7) .0280(7) .0169(6) -.0020(6) .0040(5) -.0005(5)
C8A .0352(8) .0379(8) .0173(7) -.0094(7) .0070(6) -.0041(6)
C9A .0465(10) .0443(10) .0200(7) .0023(8) -.0023(7) -.0015(7)
C10A .0256(7) .0579(11) .0265(8) -.0018(7) -.0031(6) -.0073(7)
C11A .0365(9) .0464(10) .0270(8) -.0133(7) -.0014(7) -.0096(7)
C12A .0400(9) .0326(8) .0289(8) .0011(7) -.0028(7) -.0099(6)
C13A .0462(9) .0284(8) .0264(8) -.0065(7) -.0054(7) -.0021(6)
C14A .0288(7) .0350(8) .0166(6) -.0083(6) .0048(5) -.0031(6)
C15A .0253(8) .0562(11) .0308(8) -.0046(7) .0063(6) -.0086(7)
C16A .0272(8) .0518(10) .0270(8) -.0014(7) .0044(6) -.0151(7)
C17A .0233(7) .0264(7) .0200(7) -.0057(6) .0043(5) -.0040(5)
C18A .0250(7) .0368(8) .0189(7) .0019(6) .0011(5) -.0054(6)
C19A .0308(8) .0435(9) .0313(8) -.0029(7) -.0018(6) -.0177(7)
C20A .0269(8) .0670(13) .0430(10) .0098(8) -.0117(7) -.0267(9)
C21A .0841(15) .0590(13) .0309(9) .0331(12) -.0227(10) -.0113(9)
C22A .0862(15) .0376(10) .0239(8) -.0104(10) -.0038(9) .0071(7)
C23A .0632(11) .0277(8) .0264(8) -.0091(8) -.0057(8) -.0002(6)
C24A .0299(7) .0261(7) .0203(7) -.0018(6) .0008(6) -.0046(5)
C25A .0252(8) .0508(10) .0426(10) .0015(7) .0040(7) -.0187(8)
C26A .0448(10) .0623(12) .0181(7) -.0160(9) .0051(7) .0020(7)
O1B .0318(6) .0309(6) .0383(6) .0087(5) -.0019(5) -.0076(5)
O2B .0596(8) .0353(6) .0277(6) .0116(6) -.0066(5) -.0111(5)
O3B .0345(6) .0329(6) .0451(7) -.0091(5) .0125(5) -.0022(5)
O4B .0689(9) .0281(6) .0474(7) -.0109(6) .0159(7) -.0092(5)
C1B .0374(9) .0323(9) .0529(11) .0121(7) .0087(8) -.0042(8)
C2B .0338(8) .0231(7) .0200(7) .0033(6) .0036(6) .0027(5)
C3B .0271(7) .0227(7) .0180(6) .0014(5) .0015(5) -.0018(5)
C4B .0263(7) .0208(6) .0182(6) .0037(5) .0028(5) .0014(5)
C5B .0300(7) .0237(7) .0187(6) .0001(6) -.0039(5) .0016(5)
C6B .0407(10) .0477(11) .0457(10) -.0196(8) .0039(8) .0072(8)
C7B .0254(7) .0258(7) .0176(6) .0018(5) .0012(5) .0010(5)
C8B .0329(8) .0333(8) .0176(7) .0071(6) .0024(6) .0031(6)
C9B .0418(9) .0410(9) .0223(7) -.0020(7) -.0054(6) .0007(7)
C10B .0293(8) .0532(11) .0304(8) .0052(7) -.0084(6) .0044(7)
C11B .0443(10) .0452(10) .0319(9) .0154(8) -.0052(7) .0110(7)
C12B .0457(10) .0293(8) .0350(9) .0000(7) -.0038(7) .0115(7)
C13B .0467(9) .0260(8) .0312(8) .0053(7) -.0069(7) .0013(6)
C14B .0325(8) .0290(7) .0205(7) .0081(6) .0016(6) .0017(6)
C15B .0265(8) .0485(10) .0345(9) .0066(7) .0033(6) .0043(7)
C16B .0309(8) .0448(9) .0281(8) -.0001(7) .0017(6) .0139(7)
C17B .0236(7) .0207(6) .0177(6) .0037(5) .0037(5) .0012(5)
C18B .0253(7) .0286(7) .0169(6) -.0042(6) .0038(5) .0020(5)
C19B .0316(8) .0383(9) .0268(8) -.0005(7) -.0022(6) .0125(6)
C20B .0256(8) .0568(11) .0367(9) -.0102(7) -.0061(7) .0175(8)
C21B .0655(12) .0532(11) .0249(8) -.0298(10) -.0099(8) .0050(8)
C22B .0688(12) .0276(8) .0258(8) -.0021(8) .0060(8) -.0074(6)
C23B .0511(10) .0223(7) .0263(8) .0010(7) -.0002(7) -.0005(6)
C24B .0294(7) .0240(7) .0175(6) -.0017(6) .0051(5) .0025(5)
C25B .0251(7) .0467(10) .0363(9) -.0026(7) .0074(6) .0111(7)
C26B .0413(9) .0427(9) .0224(7) .0051(7) .0110(7) -.0057(7)

loop_
_atom_type_symbol
_atom_type_description
_atom_type_scat_dispersion_real
_atom_type_scat_dispersion_imag
_atom_type_scat_source
C C .0033 .0016 'International Tables Vol C Tables 4.2.6.8 and 6.1.1.4'
H H .0000 .0000 'International Tables Vol C Tables 4.2.6.8 and 6.1.1.4'
O O .0106 .0060 'International Tables Vol C Tables 4.2.6.8 and 6.1.1.4'

loop_
_geom_angle_atom_site_label_1
_geom_angle_atom_site_label_2
_geom_angle_atom_site_label_3
_geom_angle
C2A O1A C1A 114.46(13)
C5A O3A C6A 115.57(13)
O1A C1A H1A 109.5
O1A C1A H1B 109.5
H1A C1A H1B 109.5
O1A C1A H1C 109.5
H1A C1A H1C 109.5
H1B C1A H1C 109.5
O2A C2A O1A 122.61(14)
O2A C2A C3A 125.84(15)
O1A C2A C3A 111.54(12)
C7A C3A C2A 119.54(12)
C7A C3A C4A 125.12(13)
C2A C3A C4A 115.32(12)
C17A C4A C5A 122.99(12)
C17A C4A C3A 124.64(13)
C5A C4A C3A 111.90(12)
O4A C5A O3A 122.59(14)
O4A C5A C4A 123.26(14)
O3A C5A C4A 114.07(12)
O3A C6A H6A 109.5
O3A C6A H6B 109.5
H6A C6A H6B 109.5
O3A C6A H6C 109.5
H6A C6A H6C 109.5
H6B C6A H6C 109.5
C3A C7A C14A 123.93(12)
C3A C7A C8A 124.57(13)
C14A C7A C8A 111.49(12)
C7A C8A C16A 108.70(13)
C7A C8A C9A 108.77(12)
C16A C8A C9A 109.38(13)
C7A C8A H8A 110.0
C16A C8A H8A 110.0
C9A C8A H8A 110.0
C10A C9A C8A 109.48(13)
C10A C9A H9A 109.8
C8A C9A H9A 109.8
C10A C9A H9B 109.8
C8A C9A H9B 109.8
H9A C9A H9B 108.2
C11A C10A C9A 109.80(13)
C11A C10A C15A 109.49(15)
C9A C10A C15A 109.06(13)
C11A C10A H10A 109.5
C9A C10A H10A 109.5
C15A C10A H10A 109.5
C10A C11A C12A 109.59(13)
C10A C11A H11A 109.8
C12A C11A H11A 109.8
C10A C11A H11B 109.8
C12A C11A H11B 109.8
H11A C11A H11B 108.2
C16A C12A C13A 108.53(12)
C16A C12A C11A 109.41(14)
C13A C12A C11A 109.93(14)
C16A C12A H12A 109.7
C13A C12A H12A 109.7
C11A C12A H12A 109.7
C12A C13A C14A 109.79(13)
C12A C13A H13A 109.7
C14A C13A H13A 109.7
C12A C13A H13B 109.7
C14A C13A H13B 109.7
H13A C13A H13B 108.2
C7A C14A C13A 110.36(12)
C7A C14A C15A 107.85(13)
C13A C14A C15A 108.43(12)
C7A C14A H14A 110.1
C13A C14A H14A 110.1
C15A C14A H14A 110.1
C10A C15A C14A 109.90(12)
C10A C15A H15B 109.7
C14A C15A H15B 109.7
C10A C15A H15A 109.7
C14A C15A H15A 109.7
H15B C15A H15A 108.2
C12A C16A C8A 110.47(12)
C12A C16A H16B 109.6
C8A C16A H16B 109.6
C12A C16A H16A 109.6
C8A C16A H16A 109.6
H16B C16A H16A 108.1
C4A C17A C24A 123.57(12)
C4A C17A C18A 124.88(13)
C24A C17A C18A 111.52(12)
C17A C18A C26A 108.96(12)
C17A C18A C19A 108.60(12)
C26A C18A C19A 109.15(13)
C17A C18A H18A 110.0
C26A C18A H18A 110.0
C19A C18A H18A 110.0
C20A C19A C18A 109.98(13)
C20A C19A H19B 109.7
C18A C19A H19B 109.7
C20A C19A H19A 109.7
C18A C19A H19A 109.7
H19B C19A H19A 108.2
C19A C20A C21A 109.45(15)
C19A C20A C25A 109.36(15)
C21A C20A C25A 109.59(15)
C19A C20A H20A 109.5
C21A C20A H20A 109.5
C25A C20A H20A 109.5
C20A C21A C22A 109.58(14)
C20A C21A H21A 109.8
C22A C21A H21A 109.8
C20A C21A H21B 109.8
C22A C21A H21B 109.8
H21A C21A H21B 108.2
C26A C22A C21A 109.34(15)
C26A C22A C23A 109.08(15)
C21A C22A C23A 109.85(17)
C26A C22A H22A 109.5
C21A C22A H22A 109.5
C23A C22A H22A 109.5
C22A C23A C24A 109.78(13)
C22A C23A H23A 109.7
C24A C23A H23A 109.7
C22A C23A H23B 109.7
C24A C23A H23B 109.7
H23A C23A H23B 108.2
C17A C24A C23A 108.59(13)
C17A C24A C25A 109.30(12)
C23A C24A C25A 109.03(14)
C17A C24A H24A 110.0
C23A C24A H24A 110.0
C25A C24A H24A 110.0
C20A C25A C24A 109.62(13)
C20A C25A H25A 109.7
C24A C25A H25A 109.7
C20A C25A H25B 109.7
C24A C25A H25B 109.7
H25A C25A H25B 108.2
C22A C26A C18A 109.68(13)
C22A C26A H26A 109.7
C18A C26A H26A 109.7
C22A C26A H26B 109.7
C18A C26A H26B 109.7
H26A C26A H26B 108.2
C2B O1B C1B 114.98(12)
C5B O3B C6B 115.37(13)
O1B C1B H1F 109.5
O1B C1B H1E 109.5
H1F C1B H1E 109.5
O1B C1B H1D 109.5
H1F C1B H1D 109.5
H1E C1B H1D 109.5
O2B C2B O1B 122.48(13)
O2B C2B C3B 125.87(14)
O1B C2B C3B 111.64(12)
C7B C3B C2B 119.56(12)
C7B C3B C4B 125.11(12)
C2B C3B C4B 115.29(12)
C17B C4B C5B 123.15(12)
C17B C4B C3B 124.42(13)
C5B C4B C3B 111.99(12)
O4B C5B O3B 122.91(14)
O4B C5B C4B 122.75(13)
O3B C5B C4B 114.28(12)
O3B C6B H6F 109.5
O3B C6B H6E 109.5
H6F C6B H6E 109.5
O3B C6B H6D 109.5
H6F C6B H6D 109.5
H6E C6B H6D 109.5
C3B C7B C14B 123.89(12)
C3B C7B C8B 124.41(13)
C14B C7B C8B 111.68(12)
C7B C8B C16B 109.13(12)
C7B C8B C9B 108.28(12)
C16B C8B C9B 109.23(12)
C7B C8B H8B 110.1
C16B C8B H8B 110.1
C9B C8B H8B 110.1
C10B C9B C8B 109.58(13)
C10B C9B H9D 109.8
C8B C9B H9D 109.8
C10B C9B H9C 109.8
C8B C9B H9C 109.8
H9D C9B H9C 108.2
C9B C10B C11B 109.25(14)
C9B C10B C15B 109.32(13)
C11B C10B C15B 109.61(15)
C9B C10B H10B 109.6
C11B C10B H10B 109.6
C15B C10B H10B 109.6
C12B C11B C10B 109.73(13)
C12B C11B H11D 109.7
C10B C11B H11D 109.7
C12B C11B H11C 109.7
C10B C11B H11C 109.7
H11D C11B H11C 108.2
C16B C12B C11B 109.34(14)
C16B C12B C13B 108.36(13)
C11B C12B C13B 110.19(14)
C16B C12B H12B 109.6
C11B C12B H12B 109.6
C13B C12B H12B 109.6
C12B C13B C14B 109.87(13)
C12B C13B H13D 109.7
C14B C13B H13D 109.7
C12B C13B H13C 109.7
C14B C13B H13C 109.7
H13D C13B H13C 108.2
C7B C14B C13B 110.53(12)
C7B C14B C15B 107.20(12)
C13B C14B C15B 108.53(12)
C7B C14B H14B 110.2
C13B C14B H14B 110.2
C15B C14B H14B 110.2
C10B C15B C14B 110.06(13)
C10B C15B H15D 109.6
C14B C15B H15D 109.6
C10B C15B H15C 109.6
C14B C15B H15C 109.6
H15D C15B H15C 108.2
C12B C16B C8B 110.49(13)
C12B C16B H16D 109.6
C8B C16B H16D 109.6
C12B C16B H16C 109.6
C8B C16B H16C 109.6
H16D C16B H16C 108.1
C4B C17B C24B 123.46(12)
C4B C17B C18B 124.92(12)
C24B C17B C18B 111.58(11)
C17B C18B C19B 108.68(11)
C17B C18B C26B 108.65(12)
C19B C18B C26B 109.22(13)
C17B C18B H18B 110.1
C19B C18B H18B 110.1
C26B C18B H18B 110.1
C20B C19B C18B 109.84(12)
C20B C19B H19D 109.7
C18B C19B H19D 109.7
C20B C19B H19C 109.7
C18B C19B H19C 109.7
H19D C19B H19C 108.2
C19B C20B C21B 109.67(14)
C19B C20B C25B 109.45(14)
C21B C20B C25B 109.17(14)
C19B C20B H20B 109.5
C21B C20B H20B 109.5
C25B C20B H20B 109.5
C20B C21B C22B 109.71(13)
C20B C21B H21D 109.7
C22B C21B H21D 109.7
C20B C21B H21C 109.7
C22B C21B H21C 109.7
H21D C21B H21C 108.2
C26B C22B C23B 109.38(14)
C26B C22B C21B 109.35(14)
C23B C22B C21B 109.74(15)
C26B C22B H22B 109.5
C23B C22B H22B 109.5
C21B C22B H22B 109.5
C22B C23B C24B 109.65(12)
C22B C23B H23D 109.7
C24B C23B H23D 109.7
C22B C23B H23C 109.7
C24B C23B H23C 109.7
H23D C23B H23C 108.2
C17B C24B C23B 108.86(12)
C17B C24B C25B 109.33(11)
C23B C24B C25B 108.71(13)
C17B C24B H24B 110.0
C23B C24B H24B 110.0
C25B C24B H24B 110.0
C20B C25B C24B 109.77(12)
C20B C25B H25D 109.7
C24B C25B H25D 109.7
C20B C25B H25C 109.7
C24B C25B H25C 109.7
H25D C25B H25C 108.2
C22B C26B C18B 109.69(12)
C22B C26B H26D 109.7
C18B C26B H26D 109.7
C22B C26B H26C 109.7
C18B C26B H26C 109.7
H26D C26B H26C 108.2

loop_
_geom_bond_atom_site_label_1
_geom_bond_atom_site_label_2
_geom_bond_site_symmetry_2
_geom_bond_distance
_geom_bond_publ_flag
O1A C2A . 1.3457(19) ?
O1A C1A . 1.4411(19) ?
O2A C2A . 1.2045(19) ?
O3A C5A . 1.3358(18) ?
O3A C6A . 1.4456(19) ?
O4A C5A . 1.2002(19) ?
C1A H1A . .9700 ?
C1A H1B . .9700 ?
C1A H1C . .9700 ?
C2A C3A . 1.496(2) ?
C3A C7A . 1.340(2) ?
C3A C4A . 1.5066(18) ?
C4A C17A . 1.341(2) ?
C4A C5A . 1.497(2) ?
C6A H6A . .9700 ?
C6A H6B . .9700 ?
C6A H6C . .9700 ?
C7A C14A . 1.5091(19) ?
C7A C8A . 1.5160(19) ?
C8A C16A . 1.533(2) ?
C8A C9A . 1.537(2) ?
C8A H8A . .9900 ?
C9A C10A . 1.529(2) ?
C9A H9A . .9800 ?
C9A H9B . .9800 ?
C10A C11A . 1.528(2) ?
C10A C15A . 1.537(2) ?
C10A H10A . .9900 ?
C11A C12A . 1.532(2) ?
C11A H11A . .9800 ?
C11A H11B . .9800 ?
C12A C16A . 1.528(2) ?
C12A C13A . 1.530(2) ?
C12A H12A . .9900 ?
C13A C14A . 1.536(2) ?
C13A H13A . .9800 ?
C13A H13B . .9800 ?
C14A C15A . 1.546(2) ?
C14A H14A . .9900 ?
C15A H15B . .9800 ?
C15A H15A . .9800 ?
C16A H16B . .9800 ?
C16A H16A . .9800 ?
C17A C24A . 1.510(2) ?
C17A C18A . 1.5187(19) ?
C18A C26A . 1.534(2) ?
C18A C19A . 1.537(2) ?
C18A H18A . .9900 ?
C19A C20A . 1.523(2) ?
C19A H19B . .9800 ?
C19A H19A . .9800 ?
C20A C21A . 1.530(3) ?
C20A C25A . 1.530(2) ?
C20A H20A . .9900 ?
C21A C22A . 1.530(3) ?
C21A H21A . .9800 ?
C21A H21B . .9800 ?
C22A C26A . 1.528(3) ?
C22A C23A . 1.533(2) ?
C22A H22A . .9900 ?
C23A C24A . 1.536(2) ?
C23A H23A . .9800 ?
C23A H23B . .9800 ?
C24A C25A . 1.538(2) ?
C24A H24A . .9900 ?
C25A H25A . .9800 ?
C25A H25B . .9800 ?
C26A H26A . .9800 ?
C26A H26B . .9800 ?
O1B C2B . 1.3463(18) ?
O1B C1B . 1.4406(18) ?
O2B C2B . 1.2047(18) ?
O3B C5B . 1.3339(18) ?
O3B C6B . 1.4469(19) ?
O4B C5B . 1.1986(18) ?
C1B H1F . .9700 ?
C1B H1E . .9700 ?
C1B H1D . .9700 ?
C2B C3B . 1.4975(19) ?
C3B C7B . 1.3418(19) ?
C3B C4B . 1.5057(18) ?
C4B C17B . 1.3428(19) ?
C4B C5B . 1.5015(19) ?
C6B H6F . .9700 ?
C6B H6E . .9700 ?
C6B H6D . .9700 ?
C7B C14B . 1.5112(19) ?
C7B C8B . 1.5155(19) ?
C8B C16B . 1.535(2) ?
C8B C9B . 1.539(2) ?
C8B H8B . .9900 ?
C9B C10B . 1.527(2) ?
C9B H9D . .9800 ?
C9B H9C . .9800 ?
C10B C11B . 1.532(3) ?
C10B C15B . 1.536(2) ?
C10B H10B . .9900 ?
C11B C12B . 1.529(2) ?
C11B H11D . .9800 ?
C11B H11C . .9800 ?
C12B C16B . 1.526(2) ?
C12B C13B . 1.531(2) ?
C12B H12B . .9900 ?
C13B C14B . 1.538(2) ?
C13B H13D . .9800 ?
C13B H13C . .9800 ?
C14B C15B . 1.547(2) ?
C14B H14B . .9900 ?
C15B H15D . .9800 ?
C15B H15C . .9800 ?
C16B H16D . .9800 ?
C16B H16C . .9800 ?
C17B C24B . 1.5115(19) ?
C17B C18B . 1.5185(18) ?
C18B C19B . 1.538(2) ?
C18B C26B . 1.539(2) ?
C18B H18B . .9900 ?
C19B C20B . 1.525(2) ?
C19B H19D . .9800 ?
C19B H19C . .9800 ?
C20B C21B . 1.526(3) ?
C20B C25B . 1.531(2) ?
C20B H20B . .9900 ?
C21B C22B . 1.530(3) ?
C21B H21D . .9800 ?
C21B H21C . .9800 ?
C22B C26B . 1.527(2) ?
C22B C23B . 1.529(2) ?
C22B H22B . .9900 ?
C23B C24B . 1.536(2) ?
C23B H23D . .9800 ?
C23B H23C . .9800 ?
C24B C25B . 1.537(2) ?
C24B H24B . .9900 ?
C25B H25D . .9800 ?
C25B H25C . .9800 ?
C26B H26D . .9800 ?
C26B H26C . .9800 ?

loop_
_geom_hbond_atom_site_label_D
_geom_hbond_atom_site_label_H
_geom_hbond_atom_site_label_A
_geom_hbond_site_symmetry_A
_geom_hbond_distance_DH
_geom_hbond_distance_HA
_geom_hbond_distance_DA
_geom_hbond_angle_DHA
_geom_hbond_publ_flag
C8A H8A O2A 1_555 .99 2.35 3.014(2) 123 yes
C8B H8B O2B 1_555 .99 2.36 3.009(2) 123 yes
C18A H18A O3A 1_555 .99 2.33 3.005(2) 124 yes
C18B H18B O3B 1_555 .99 2.32 3.002(2) 125 yes
C6A H6B O4B 2_555 .97 2.64 3.472(2) 143 yes
C6B H6E O4A 2_545 .97 2.62 3.481(2) 149 yes
C13A H13A O4A 2_545 .98 2.65 3.379(2) 131 yes
C13B H13C O4B 2_655 .98 2.69 3.424(2) 132 yes
C23A H23B O4A 2_545 .98 2.73 3.499(2) 136 yes
C23B H23D O4B 2_655 .98 2.66 3.405(2) 133 yes
C26A H26A O2A 4_566 .98 2.63 3.591(2) 167 yes

loop_
_geom_torsion_atom_site_label_1
_geom_torsion_atom_site_label_2
_geom_torsion_atom_site_label_3
_geom_torsion_atom_site_label_4
_geom_torsion
C1A O1A C2A O2A -.1(2)
C1A O1A C2A C3A 179.03(13)
O2A C2A C3A C7A 48.3(2)
O1A C2A C3A C7A -130.73(15)
O2A C2A C3A C4A -130.16(17)
O1A C2A C3A C4A 50.79(18)
C7A C3A C4A C17A 75.3(2)
C2A C3A C4A C17A -106.33(17)
C7A C3A C4A C5A -112.37(16)
C2A C3A C4A C5A 66.01(17)
C6A O3A C5A O4A -4.3(2)
C6A O3A C5A C4A 178.99(13)
C17A C4A C5A O4A 129.60(17)
C3A C4A C5A O4A -42.9(2)
C17A C4A C5A O3A -53.70(19)
C3A C4A C5A O3A 133.81(13)
C2A C3A C7A C14A -174.14(14)
C4A C3A C7A C14A 4.2(2)
C2A C3A C7A C8A 5.0(2)
C4A C3A C7A C8A -176.72(14)
C3A C7A C8A C16A 122.82(16)
C14A C7A C8A C16A -57.98(16)
C3A C7A C8A C9A -118.17(17)
C14A C7A C8A C9A 61.02(16)
C7A C8A C9A C10A -59.60(17)
C16A C8A C9A C10A 58.98(16)
C8A C9A C10A C11A -60.14(16)
C8A C9A C10A C15A 59.82(17)
C9A C10A C11A C12A 60.37(17)
C15A C10A C11A C12A -59.33(17)
C10A C11A C12A C16A -59.40(17)
C10A C11A C12A C13A 59.69(17)
C16A C12A C13A C14A 59.25(17)
C11A C12A C13A C14A -60.38(17)
C3A C7A C14A C13A -123.07(15)
C8A C7A C14A C13A 57.73(16)
C3A C7A C14A C15A 118.65(16)
C8A C7A C14A C15A -60.55(16)
C12A C13A C14A C7A -57.98(16)
C12A C13A C14A C15A 59.95(16)
C11A C10A C15A C14A 60.01(18)
C9A C10A C15A C14A -60.15(18)
C7A C14A C15A C10A 59.58(17)
C13A C14A C15A C10A -59.93(17)
C13A C12A C16A C8A -60.92(17)
C11A C12A C16A C8A 59.03(16)
C7A C8A C16A C12A 59.77(16)
C9A C8A C16A C12A -58.85(16)
C5A C4A C17A C24A -176.72(13)
C3A C4A C17A C24A -5.2(2)
C5A C4A C17A C18A 1.2(2)
C3A C4A C17A C18A 172.72(13)
C4A C17A C18A C26A 122.29(16)
C24A C17A C18A C26A -59.57(15)
C4A C17A C18A C19A -118.93(16)
C24A C17A C18A C19A 59.21(16)
C17A C18A C19A C20A -59.28(18)
C26A C18A C19A C20A 59.39(18)
C18A C19A C20A C21A -59.76(18)
C18A C19A C20A C25A 60.31(19)
C19A C20A C21A C22A 60.09(18)
C25A C20A C21A C22A -59.83(19)
C20A C21A C22A C26A -60.28(18)
C20A C21A C22A C23A 59.39(19)
C26A C22A C23A C24A 60.4(2)
C21A C22A C23A C24A -59.5(2)
C4A C17A C24A C23A -122.18(15)
C18A C17A C24A C23A 59.65(15)
C4A C17A C24A C25A 118.99(16)
C18A C17A C24A C25A -59.17(16)
C22A C23A C24A C17A -59.53(18)
C22A C23A C24A C25A 59.47(19)
C19A C20A C25A C24A -59.6(2)
C21A C20A C25A C24A 60.35(19)
C17A C24A C25A C20A 58.59(18)
C23A C24A C25A C20A -59.97(18)
C21A C22A C26A C18A 60.15(18)
C23A C22A C26A C18A -59.99(19)
C17A C18A C26A C22A 58.98(17)
C19A C18A C26A C22A -59.46(16)
C1B O1B C2B O2B -.6(2)
C1B O1B C2B C3B -179.75(12)
O2B C2B C3B C7B -47.4(2)
O1B C2B C3B C7B 131.75(14)
O2B C2B C3B C4B 130.42(16)
O1B C2B C3B C4B -50.41(17)
C7B C3B C4B C17B -75.5(2)
C2B C3B C4B C17B 106.77(16)
C7B C3B C4B C5B 111.90(16)
C2B C3B C4B C5B -65.80(16)
C6B O3B C5B O4B 3.8(2)
C6B O3B C5B C4B -179.06(13)
C17B C4B C5B O4B -130.05(16)
C3B C4B C5B O4B 42.63(19)
C17B C4B C5B O3B 52.79(18)
C3B C4B C5B O3B -134.53(13)
C2B C3B C7B C14B 173.09(13)
C4B C3B C7B C14B -4.5(2)
C2B C3B C7B C8B -5.6(2)
C4B C3B C7B C8B 176.82(13)
C3B C7B C8B C16B -124.23(15)
C14B C7B C8B C16B 56.97(16)
C3B C7B C8B C9B 116.98(16)
C14B C7B C8B C9B -61.82(16)
C7B C8B C9B C10B 59.47(16)
C16B C8B C9B C10B -59.27(16)
C8B C9B C10B C11B 60.50(16)
C8B C9B C10B C15B -59.44(17)
C9B C10B C11B C12B -60.80(17)
C15B C10B C11B C12B 58.95(18)
C10B C11B C12B C16B 59.75(18)
C10B C11B C12B C13B -59.24(18)
C16B C12B C13B C14B -59.63(17)
C11B C12B C13B C14B 59.97(17)
C3B C7B C14B C13B 124.51(15)
C8B C7B C14B C13B -56.68(16)
C3B C7B C14B C15B -117.38(16)
C8B C7B C14B C15B 61.42(16)
C12B C13B C14B C7B 57.74(16)
C12B C13B C14B C15B -59.54(16)
C9B C10B C15B C14B 59.98(18)
C11B C10B C15B C14B -59.74(17)
C7B C14B C15B C10B -59.68(17)
C13B C14B C15B C10B 59.72(17)
C11B C12B C16B C8B -58.99(16)
C13B C12B C16B C8B 61.14(17)
C7B C8B C16B C12B -59.49(16)
C9B C8B C16B C12B 58.71(16)
C5B C4B C17B C24B 175.61(12)
C3B C4B C17B C24B 3.8(2)
C5B C4B C17B C18B -1.8(2)
C3B C4B C17B C18B -173.59(13)
C4B C17B C18B C19B 118.43(15)
C24B C17B C18B C19B -59.27(15)
C4B C17B C18B C26B -122.83(15)
C24B C17B C18B C26B 59.47(15)
C17B C18B C19B C20B 59.28(16)
C26B C18B C19B C20B -59.10(16)
C18B C19B C20B C21B 59.57(17)
C18B C19B C20B C25B -60.17(18)
C19B C20B C21B C22B -60.04(17)
C25B C20B C21B C22B 59.87(17)
C20B C21B C22B C26B 60.24(17)
C20B C21B C22B C23B -59.74(17)
C26B C22B C23B C24B -60.17(18)
C21B C22B C23B C24B 59.78(18)
C4B C17B C24B C23B 122.65(14)
C18B C17B C24B C23B -59.61(15)
C4B C17B C24B C25B -118.73(15)
C18B C17B C24B C25B 59.01(15)
C22B C23B C24B C17B 59.18(17)
C22B C23B C24B C25B -59.83(17)
C19B C20B C25B C24B 59.47(18)
C21B C20B C25B C24B -60.58(17)
C17B C24B C25B C20B -58.33(17)
C23B C24B C25B C20B 60.39(17)
C23B C22B C26B C18B 60.17(18)
C21B C22B C26B C18B -60.03(17)
C17B C18B C26B C22B -58.99(16)
C19B C18B C26B C22B 59.41(16)

loop_
_cod_related_entry_id
_cod_related_entry_database
_cod_related_entry_code
1 ChemSpider 9244765
